data_7115062
loop_
_publ_author_name
'Cyr, Paul W.'
'Patrick, Brian O.'
'James, Brian R.'

_publ_section_title
;
 A remarkable temperature-dependent, accidental degeneracy of 31P NMR
 chemical shifts in Ru(ii) diphosphine/diimine complexes
;
_journal_issue 17
_journal_name_full 'Chemical Communications'
_journal_page_first 1570
_journal_paper_doi 10.1039/b103473c
_journal_year 2001
_chemical_formula_sum 'C72 H58 Br2 N2 P2 Ru'
_chemical_formula_weight 1274.09
_space_group_IT_number 4
_symmetry_cell_setting monoclinic
_symmetry_Int_Tables_number 4
_symmetry_space_group_name_Hall 'P 2yb'
_symmetry_space_group_name_H-M 'P 1 21 1'
_audit_creation_date 2000-09-05
_audit_creation_method 'by teXsan v1.8'
_audit_update_record
;
?
;
_cell_angle_alpha 90
_cell_angle_beta 98.448(4)
_cell_angle_gamma 90
_cell_formula_units_Z 2
_cell_length_a 13.3564(7)
_cell_length_b 14.2879(7)
_cell_length_c 15.4367(9)
_cell_measurement_reflns_used 0
_cell_measurement_temperature 173.2
_cell_measurement_theta_max 0.0
_cell_measurement_theta_min 0.0
_cell_volume 2913.9(3)
_computing_cell_refinement 'd*TREK (MSC, 1996-1998)'
_computing_data_collection 'd*TREK (MSC, 1996-1998)'
_computing_data_reduction 'd*TREK (MSC, 1996-1998)'
_computing_publication_material 'teXsan (MSC, 1992-1997)'
_computing_structure_refinement 'teXsan (MSC, 1992-1997)'
_computing_structure_solution
;
SIR97 (Altomare, et. al. 1998)
;
_diffrn_ambient_temperature 173.2
_diffrn_detector_area_resol_mean 11.76
_diffrn_measurement_device_type 'Rigaku/ADSC CCD'
_diffrn_measurement_method 'area detector'
_diffrn_orient_matrix_UB_11 0.00000
_diffrn_orient_matrix_UB_12 0.00000
_diffrn_orient_matrix_UB_13 0.00000
_diffrn_orient_matrix_UB_21 0.00000
_diffrn_orient_matrix_UB_22 0.00000
_diffrn_orient_matrix_UB_23 0.00000
_diffrn_orient_matrix_UB_31 0.00000
_diffrn_orient_matrix_UB_32 0.00000
_diffrn_orient_matrix_UB_33 0.00000
_diffrn_radiation_detector CCD
_diffrn_radiation_monochromator graphite
_diffrn_radiation_source 'X-ray tube'
_diffrn_radiation_type 'Mo K\a'
_diffrn_radiation_wavelength 0.7107
_diffrn_reflns_av_R_equivalents 0.08866
_diffrn_reflns_av_sigmaI/netI 0.140
_diffrn_reflns_limit_h_max 16
_diffrn_reflns_limit_h_min -17
_diffrn_reflns_limit_k_max 18
_diffrn_reflns_limit_k_min -18
_diffrn_reflns_limit_l_max 18
_diffrn_reflns_limit_l_min -19
_diffrn_reflns_number 25153
_diffrn_reflns_reduction_process 'Lp corrections applied'
_diffrn_reflns_theta_max 27.89
_diffrn_reflns_theta_min 2.85
_diffrn_standards_decay_% 0.00
_diffrn_standards_interval_count 0
_diffrn_standards_number 0
_exptl_absorpt_coefficient_mu 1.745
_exptl_absorpt_correction_T_max 1.000
_exptl_absorpt_correction_T_min 0.700
_exptl_absorpt_correction_type multi-scan
_exptl_crystal_colour orange
_exptl_crystal_density_diffrn 1.452
_exptl_crystal_density_meas ?
_exptl_crystal_description block
_exptl_crystal_F_000 1296.00
_exptl_crystal_size_max 0.20
_exptl_crystal_size_mid 0.10
_exptl_crystal_size_min 0.07
_refine_diff_density_max 1.66
_refine_diff_density_min -1.09
_refine_ls_extinction_method none
_refine_ls_goodness_of_fit_all 0.810
_refine_ls_goodness_of_fit_ref 0.810
_refine_ls_hydrogen_treatment noref
_refine_ls_matrix_type full
_refine_ls_number_constraints 0
_refine_ls_number_parameters 711
_refine_ls_number_reflns 11636
_refine_ls_number_restraints 0
_refine_ls_R_factor_all 0.0790
_refine_ls_R_factor_gt 0.037
_refine_ls_shift/su_max 0.0300
_refine_ls_shift/su_mean 0.1020
_refine_ls_structure_factor_coef Fsqd
_refine_ls_weighting_details 'w = 1/[\s^2^(Fo^2^)]'
_refine_ls_weighting_scheme sigma
_refine_ls_wR_factor_all 0.0924
_refine_ls_wR_factor_ref 0.041
_reflns_number_gt 7788
_reflns_number_total 11636
_reflns_threshold_expression I>3.00\s(I)
_cod_data_source_file b103473c.txt
_cod_data_source_block bj324/DMBIPY
_cod_depositor_comments
;
The following automatic conversions were performed:

'_exptl_crystal_density_meas' value 'not measured' was changed to '?'
- the value is perceived as not measured.

Automatic conversion script
Id: cif_fix_values 3008 2015-01-20 13:52:24Z robertas 
;
_cod_original_cell_volume 2913.9(2)
_cod_original_sg_symbol_H-M 'P 21       '
_cod_original_formula_sum 'C72 H58 Br2 N2 P2 Ru '
_cod_database_code 7115062

loop_
_symmetry_equiv_pos_as_xyz
'   +x,   +y,   +z'
'   -x,1/2+y,   -z'

loop_
_atom_site_label
_atom_site_fract_x
_atom_site_fract_y
_atom_site_fract_z
_atom_site_U_iso_or_equiv
_atom_site_occupancy
_atom_site_adp_type
_atom_site_calc_flag
Ru(1) 0.21461(3) 0.8464 0.82952(3) 0.00953(9) 1.000 Uani d
Br(1) 0.35691(4) 0.74369(5) 0.91752(4) 0.0229(2) 1.000 Uani d
Br(2) 0.10564(4) 0.70043(5) 0.79855(4) 0.0215(1) 1.000 Uani d
P(1) 0.0932(1) 0.9490(1) 0.76451(9) 0.0118(3) 1.000 Uani d
P(2) 0.2830(1) 0.82458(9) 0.70150(9) 0.0119(3) 1.000 Uani d
N(1) 0.1689(3) 0.8586(3) 0.9554(3) 0.016(1) 1.000 Uani d
N(2) 0.3040(3) 0.9573(3) 0.8850(3) 0.016(1) 1.000 Uani d
C(1) 0.0934(4) 0.8131(4) 0.9842(4) 0.022(2) 1.000 Uani d
C(2) 0.0785(5) 0.8172(5) 1.0703(4) 0.034(2) 1.000 Uani d
C(3) 0.1395(6) 0.8722(5) 1.1286(4) 0.038(2) 1.000 Uani d
C(4) 0.2177(5) 0.9188(5) 1.0988(4) 0.034(2) 1.000 Uani d
C(5) 0.2317(4) 0.9115(4) 1.0118(4) 0.020(1) 1.000 Uani d
C(6) 0.3069(4) 0.9646(4) 0.9727(4) 0.022(2) 1.000 Uani d
C(7) 0.3737(5) 1.0259(5) 1.0221(4) 0.035(2) 1.000 Uani d
C(8) 0.4354(5) 1.0831(5) 0.9779(6) 0.045(2) 1.000 Uani d
C(9) 0.4260(5) 1.0799(4) 0.8897(5) 0.033(2) 1.000 Uani d
C(10) 0.3592(4) 1.0173(4) 0.8449(4) 0.024(2) 1.000 Uani d
C(11) 0.0244(4) 1.0007(4) 0.8481(3) 0.017(1) 1.000 Uani d
C(12) 0.0738(4) 1.0529(4) 0.9191(4) 0.017(1) 1.000 Uani d
C(13) 0.0219(5) 1.0834(4) 0.9860(4) 0.023(2) 1.000 Uani d
C(14) -0.0790(5) 1.0620(4) 0.9842(4) 0.031(2) 1.000 Uani d
C(15) -0.1286(5) 1.0075(5) 0.9168(4) 0.030(2) 1.000 Uani d
C(16) -0.0778(4) 0.9771(4) 0.8499(4) 0.021(2) 1.000 Uani d
C(17) -0.0141(4) 0.9286(4) 0.6789(3) 0.016(1) 1.000 Uani d
C(18) -0.0494(4) 0.8400(4) 0.6508(3) 0.021(1) 1.000 Uani d
C(19) -0.1337(4) 0.8320(5) 0.5867(4) 0.031(2) 1.000 Uani d
C(20) -0.1831(4) 0.9093(5) 0.5505(4) 0.030(2) 1.000 Uani d
C(21) -0.1507(4) 0.9974(5) 0.5777(4) 0.026(2) 1.000 Uani d
C(22) -0.0671(4) 1.0079(4) 0.6425(4) 0.022(2) 1.000 Uani d
C(23) 0.1567(4) 1.0461(4) 0.7139(4) 0.015(1) 1.000 Uani d
C(24) 0.1722(4) 1.1341(4) 0.7560(4) 0.019(2) 1.000 Uani d
C(25) 0.2296(4) 1.2015(4) 0.7270(4) 0.024(1) 1.000 Uani d
C(26) 0.2751(4) 1.1876(4) 0.6504(3) 0.020(1) 1.000 Uani d
C(27) 0.3368(5) 1.2562(4) 0.6203(4) 0.030(2) 1.000 Uani d
C(28) 0.3752(5) 1.2434(5) 0.5432(4) 0.030(2) 1.000 Uani d
C(29) 0.3510(5) 1.1640(4) 0.4933(4) 0.025(2) 1.000 Uani d
C(30) 0.2919(4) 1.0942(4) 0.5213(4) 0.019(2) 1.000 Uani d
C(31) 0.2534(4) 1.1024(4) 0.6026(4) 0.017(1) 1.000 Uani d
C(32) 0.1937(4) 1.0303(4) 0.6357(3) 0.013(1) 1.000 Uani d
C(33) 0.1628(4) 0.9457(4) 0.5799(3) 0.013(1) 1.000 Uani d
C(34) 0.0898(4) 0.9613(4) 0.5013(3) 0.015(1) 1.000 Uani d
C(35) 0.0531(4) 1.0528(4) 0.4752(4) 0.021(2) 1.000 Uani d
C(36) -0.0142(5) 1.0639(4) 0.4006(4) 0.027(2) 1.000 Uani d
C(37) -0.0493(5) 0.9881(5) 0.3485(4) 0.034(2) 1.000 Uani d
C(38) -0.0190(5) 0.9013(5) 0.3715(4) 0.032(2) 1.000 Uani d
C(39) 0.0532(4) 0.8849(4) 0.4484(4) 0.023(2) 1.000 Uani d
C(40) 0.0846(5) 0.7934(4) 0.4752(4) 0.024(2) 1.000 Uani d
C(41) 0.1527(4) 0.7786(4) 0.5487(4) 0.017(1) 1.000 Uani d
C(42) 0.1958(4) 0.8553(4) 0.6006(3) 0.013(1) 1.000 Uani d
C(43) 0.4035(4) 0.8822(4) 0.6898(4) 0.020(1) 1.000 Uani d
C(44) 0.4232(5) 0.9217(4) 0.6123(4) 0.030(2) 1.000 Uani d
C(45) 0.5197(6) 0.9569(5) 0.6057(6) 0.050(2) 1.000 Uani d
C(46) 0.5960(6) 0.9528(6) 0.6780(7) 0.057(3) 1.000 Uani d
C(47) 0.5756(5) 0.9147(5) 0.7548(6) 0.044(2) 1.000 Uani d
C(48) 0.4824(4) 0.8777(4) 0.7601(4) 0.027(2) 1.000 Uani d
C(49) 0.3251(4) 0.7058(4) 0.6710(3) 0.014(1) 1.000 Uani d
C(50) 0.3680(4) 0.6984(4) 0.5939(4) 0.023(2) 1.000 Uani d
C(51) 0.3969(5) 0.6119(5) 0.5655(4) 0.027(2) 1.000 Uani d
C(52) 0.3851(5) 0.5321(4) 0.6144(4) 0.025(2) 1.000 Uani d
C(53) 0.3460(5) 0.5395(4) 0.6911(4) 0.025(2) 1.000 Uani d
C(54) 0.3146(4) 0.6268(4) 0.7191(4) 0.018(2) 1.000 Uani d
C(55) 0.2331(9) 1.0499(8) 0.2901(5) 0.072(4) 1.000 Uani d
C(56) 0.3341(9) 1.0565(9) 0.2891(7) 0.077(4) 1.000 Uani d
C(57) 0.3723(7) 1.123(1) 0.2472(7) 0.087(4) 1.000 Uani d
C(58) 0.311(2) 1.192(1) 0.2031(7) 0.118(5) 1.000 Uani d
C(59) 0.203(1) 1.183(1) 0.2059(8) 0.100(5) 1.000 Uani d
C(60) 0.1719(7) 1.115(1) 0.2488(7) 0.071(4) 1.000 Uani d
C(61) -0.229(1) 0.8056(7) 1.0515(7) 0.085(4) 1.000 Uani d
C(62) -0.328(1) 0.8082(8) 1.0141(7) 0.084(4) 1.000 Uani d
C(63) -0.3823(8) 0.882(1) 1.0277(7) 0.097(4) 1.000 Uani d
C(64) -0.3425(7) 0.9570(7) 1.0779(6) 0.068(3) 1.000 Uani d
C(65) -0.2444(6) 0.9541(5) 1.1130(5) 0.041(2) 1.000 Uani d
C(66) -0.1856(6) 0.8809(7) 1.1016(5) 0.055(3) 1.000 Uani d
C(67) 0.3935(7) 0.7630(7) 1.1803(7) 0.065(3) 1.000 Uani d
C(68) 0.4191(7) 0.8105(8) 1.2550(8) 0.076(4) 1.000 Uani d
C(69) 0.371(1) 0.7918(9) 1.3262(7) 0.091(4) 1.000 Uani d
C(70) 0.2962(9) 0.7255(9) 1.3194(7) 0.083(4) 1.000 Uani d
C(71) 0.2721(8) 0.6796(7) 1.2422(8) 0.078(4) 1.000 Uani d
C(72) 0.3223(9) 0.6976(8) 1.1739(7) 0.075(3) 1.000 Uani d
H(1) 0.0478 0.7756 0.9428 0.027 1.000 Uiso c
H(2) 0.0242 0.7800 1.0903 0.040 1.000 Uiso c
H(3) 0.1278 0.8780 1.1900 0.046 1.000 Uiso c
H(4) 0.2630 0.9578 1.1392 0.040 1.000 Uiso c
H(7) 0.3770 1.0287 1.0858 0.042 1.000 Uiso c
H(8) 0.4851 1.1255 1.0105 0.055 1.000 Uiso c
H(9) 0.4655 1.1219 0.8575 0.038 1.000 Uiso c
H(10) 0.3524 1.0157 0.7807 0.029 1.000 Uiso c
H(12) 0.1462 1.0670 0.9216 0.020 1.000 Uiso c
H(13) 0.0575 1.1211 1.0342 0.027 1.000 Uiso c
H(14) -0.1159 1.0855 1.0302 0.037 1.000 Uiso c
H(15) -0.1999 0.9902 0.9161 0.035 1.000 Uiso c
H(16) -0.1138 0.9385 0.8028 0.026 1.000 Uiso c
H(18) -0.0150 0.7838 0.6760 0.025 1.000 Uiso c
H(19) -0.1579 0.7698 0.5676 0.037 1.000 Uiso c
H(20) -0.2416 0.9014 0.5046 0.036 1.000 Uiso c
H(21) -0.1863 1.0530 0.5514 0.031 1.000 Uiso c
H(22) -0.0456 1.0709 0.6629 0.026 1.000 Uiso c
H(24) 0.1403 1.1470 0.8078 0.023 1.000 Uiso c
H(25) 0.2400 1.2609 0.7589 0.029 1.000 Uiso c
H(27) 0.3525 1.3134 0.6546 0.035 1.000 Uiso c
H(28) 0.4202 1.2904 0.5238 0.035 1.000 Uiso c
H(29) 0.3754 1.1576 0.4372 0.030 1.000 Uiso c
H(30) 0.2767 1.0383 0.4850 0.024 1.000 Uiso c
H(35) 0.0763 1.1074 0.5107 0.025 1.000 Uiso c
H(36) -0.0384 1.1268 0.3834 0.033 1.000 Uiso c
H(37) -0.0960 0.9988 0.2944 0.039 1.000 Uiso c
H(38) -0.0468 0.8483 0.3355 0.038 1.000 Uiso c
H(40) 0.0562 0.7396 0.4400 0.028 1.000 Uiso c
H(41) 0.1719 0.7144 0.5665 0.020 1.000 Uiso c
H(44) 0.3698 0.9249 0.5619 0.037 1.000 Uiso c
H(45) 0.5336 0.9844 0.5507 0.057 1.000 Uiso c
H(46) 0.6632 0.9776 0.6732 0.067 1.000 Uiso c
H(47) 0.6285 0.9135 0.8061 0.053 1.000 Uiso c
H(48) 0.4702 0.8470 0.8148 0.033 1.000 Uiso c
H(50) 0.3769 0.7545 0.5593 0.027 1.000 Uiso c
H(51) 0.4259 0.6069 0.5110 0.032 1.000 Uiso c
H(52) 0.4048 0.4708 0.5945 0.031 1.000 Uiso c
H(53) 0.3390 0.4831 0.7260 0.030 1.000 Uiso c
H(54) 0.2847 0.6309 0.7733 0.021 1.000 Uiso c
H(55) 0.2055 0.9986 0.3216 0.090 1.000 Uiso c
H(56) 0.3803 1.0101 0.3195 0.094 1.000 Uiso c
H(57) 0.4451 1.1280 0.2464 0.105 1.000 Uiso c
H(58) 0.3388 1.2427 0.1701 0.145 1.000 Uiso c
H(59) 0.1548 1.2290 0.1752 0.126 1.000 Uiso c
H(60) 0.0991 1.1106 0.2504 0.088 1.000 Uiso c
H(61) -0.1845 0.7523 1.0455 0.099 1.000 Uiso c
H(62) -0.3551 0.7549 0.9789 0.105 1.000 Uiso c
H(63) -0.4524 0.8812 1.0016 0.117 1.000 Uiso c
H(64) -0.3856 1.0104 1.0875 0.081 1.000 Uiso c
H(65) -0.2155 1.0078 1.1480 0.049 1.000 Uiso c
H(66) -0.1140 0.8803 1.1284 0.066 1.000 Uiso c
H(67) 0.4278 0.7760 1.1299 0.080 1.000 Uiso c
H(68) 0.4725 0.8577 1.2590 0.092 1.000 Uiso c
H(69) 0.3898 0.8253 1.3813 0.110 1.000 Uiso c
H(70) 0.2616 0.7121 1.3695 0.098 1.000 Uiso c
H(71) 0.2184 0.6321 1.2355 0.092 1.000 Uiso c
H(72) 0.3065 0.6630 1.1190 0.088 1.000 Uiso c

loop_
_atom_site_aniso_label
_atom_site_aniso_U_11
_atom_site_aniso_U_22
_atom_site_aniso_U_33
_atom_site_aniso_U_12
_atom_site_aniso_U_13
_atom_site_aniso_U_23
Ru(1) 0.0097(2) 0.0089(2) 0.0099(2) -0.0005(2) 0.0011(2) -0.0015(2)
Br(1) 0.0212(3) 0.0224(3) 0.0230(3) 0.0081(3) -0.0033(2) 0.0005(3)
Br(2) 0.0232(3) 0.0185(3) 0.0224(3) -0.0049(3) 0.0014(2) -0.0010(3)
P(1) 0.0126(6) 0.0117(7) 0.0112(7) 0.0018(5) 0.0020(5) -0.0001(6)
P(2) 0.0144(6) 0.0090(7) 0.0132(7) 0.0025(5) 0.0053(6) 0.0000(5)
N(1) 0.018(2) 0.014(2) 0.014(2) 0.006(2) 0.001(2) -0.003(2)
N(2) 0.012(2) 0.010(2) 0.024(3) 0.002(2) -0.001(2) -0.005(2)
C(1) 0.028(3) 0.024(3) 0.016(3) 0.004(3) 0.006(3) -0.002(2)
C(2) 0.053(4) 0.032(4) 0.023(3) 0.009(3) 0.023(3) 0.000(3)
C(3) 0.059(5) 0.044(5) 0.015(3) 0.013(3) 0.013(3) -0.001(3)
C(4) 0.039(4) 0.041(4) 0.018(3) 0.011(3) -0.005(3) -0.011(3)
C(5) 0.021(3) 0.022(3) 0.017(3) 0.009(2) -0.003(2) -0.004(2)
C(6) 0.016(3) 0.019(3) 0.028(3) 0.012(2) -0.011(3) -0.010(3)
C(7) 0.033(4) 0.034(4) 0.034(4) 0.002(3) -0.009(3) -0.027(3)
C(8) 0.030(4) 0.018(3) 0.081(6) -0.005(3) -0.016(4) -0.023(4)
C(9) 0.021(3) 0.018(3) 0.057(5) -0.005(3) -0.001(3) -0.007(3)
C(10) 0.014(3) 0.011(3) 0.049(4) -0.003(2) 0.006(3) -0.002(3)
C(11) 0.024(3) 0.017(3) 0.011(3) 0.008(2) 0.002(2) 0.005(2)
C(12) 0.020(3) 0.015(3) 0.017(3) 0.002(2) 0.002(2) 0.001(2)
C(13) 0.039(4) 0.013(3) 0.017(3) 0.004(3) 0.007(3) -0.005(2)
C(14) 0.050(4) 0.024(3) 0.025(4) 0.006(3) 0.023(3) -0.004(3)
C(15) 0.030(3) 0.037(4) 0.027(4) 0.002(3) 0.017(3) -0.001(3)
C(16) 0.017(3) 0.026(3) 0.022(3) 0.005(2) 0.008(2) 0.002(3)
C(17) 0.014(3) 0.021(3) 0.012(3) 0.006(2) -0.001(2) 0.001(2)
C(18) 0.021(3) 0.019(3) 0.024(3) 0.001(3) 0.002(2) -0.008(3)
C(19) 0.025(3) 0.031(4) 0.032(3) -0.003(3) -0.006(3) -0.007(3)
C(20) 0.016(3) 0.047(4) 0.024(3) 0.004(3) -0.008(3) -0.006(3)
C(21) 0.017(3) 0.037(4) 0.023(3) 0.010(3) -0.001(3) 0.010(3)
C(22) 0.020(3) 0.021(3) 0.024(3) 0.006(2) 0.001(2) -0.001(3)
C(23) 0.012(3) 0.014(3) 0.017(3) 0.003(2) 0.000(2) 0.000(2)
C(24) 0.027(3) 0.019(3) 0.012(3) 0.002(2) 0.007(2) -0.004(2)
C(25) 0.030(3) 0.011(3) 0.030(3) -0.001(3) 0.002(3) 0.000(3)
C(26) 0.027(3) 0.012(3) 0.021(3) 0.000(2) 0.002(2) 0.001(2)
C(27) 0.039(4) 0.020(3) 0.031(3) -0.011(3) 0.007(3) 0.003(3)
C(28) 0.029(3) 0.026(3) 0.036(4) -0.010(3) 0.010(3) 0.007(3)
C(29) 0.029(3) 0.027(3) 0.022(3) 0.001(3) 0.011(3) 0.012(3)
C(30) 0.024(3) 0.017(3) 0.018(3) 0.003(2) 0.005(2) 0.001(2)
C(31) 0.019(3) 0.012(3) 0.020(3) 0.001(2) 0.003(2) 0.005(2)
C(32) 0.017(3) 0.008(3) 0.013(3) 0.002(2) 0.001(2) 0.000(2)
C(33) 0.019(3) 0.009(3) 0.011(3) -0.001(2) 0.005(2) -0.001(2)
C(34) 0.020(3) 0.018(3) 0.007(3) 0.004(2) 0.003(2) 0.002(2)
C(35) 0.024(3) 0.022(3) 0.019(3) -0.001(2) 0.005(2) 0.005(2)
C(36) 0.031(3) 0.031(4) 0.019(3) 0.006(3) 0.004(3) 0.012(3)
C(37) 0.038(4) 0.039(4) 0.019(3) 0.008(3) -0.010(3) 0.005(3)
C(38) 0.038(4) 0.037(4) 0.018(3) -0.006(3) -0.007(3) -0.003(3)
C(39) 0.025(3) 0.025(3) 0.018(3) 0.001(3) 0.003(3) -0.004(2)
C(40) 0.033(4) 0.018(3) 0.021(3) -0.003(3) 0.000(3) -0.010(3)
C(41) 0.019(3) 0.016(3) 0.016(3) -0.001(2) 0.005(2) 0.001(2)
C(42) 0.016(2) 0.012(3) 0.013(2) -0.003(2) 0.007(2) -0.001(2)
C(43) 0.022(3) 0.012(3) 0.028(3) 0.001(2) 0.011(3) -0.004(2)
C(44) 0.035(4) 0.020(3) 0.039(4) 0.005(3) 0.020(3) 0.008(3)
C(45) 0.055(5) 0.029(4) 0.077(6) -0.001(4) 0.049(5) 0.023(4)
C(46) 0.024(4) 0.045(5) 0.111(8) -0.001(4) 0.034(5) 0.000(5)
C(47) 0.015(3) 0.042(4) 0.074(6) -0.007(3) 0.010(4) -0.009(4)
C(48) 0.017(3) 0.024(3) 0.042(4) 0.001(2) 0.008(3) -0.003(3)
C(49) 0.011(2) 0.012(3) 0.017(3) 0.001(2) 0.003(2) 0.004(2)
C(50) 0.030(3) 0.016(3) 0.027(3) -0.002(3) 0.014(3) 0.002(3)
C(51) 0.027(3) 0.029(3) 0.027(3) 0.001(3) 0.017(3) -0.006(3)
C(52) 0.028(3) 0.017(3) 0.031(4) 0.006(3) 0.006(3) -0.010(3)
C(53) 0.036(4) 0.010(3) 0.032(4) 0.005(3) 0.015(3) 0.003(3)
C(54) 0.028(3) 0.009(3) 0.018(3) 0.004(2) 0.008(3) 0.002(2)
C(55) 0.093(8) 0.096(8) 0.028(5) -0.029(7) 0.006(5) -0.018(5)
C(56) 0.066(7) 0.104(9) 0.052(6) 0.026(6) -0.021(6) -0.045(6)
C(57) 0.032(5) 0.18(1) 0.047(7) -0.032(7) 0.011(4) -0.051(8)
C(58) 0.20(2) 0.10(1) 0.048(6) -0.10(1) 0.011(9) -0.030(7)
C(59) 0.14(1) 0.079(9) 0.067(8) 0.022(9) -0.027(8) -0.022(7)
C(60) 0.049(5) 0.12(1) 0.050(6) 0.020(6) 0.011(5) -0.035(6)
C(61) 0.15(1) 0.048(6) 0.061(7) 0.050(7) 0.049(7) 0.016(5)
C(62) 0.13(1) 0.050(6) 0.074(8) -0.041(7) 0.031(8) -0.017(5)
C(63) 0.071(7) 0.14(1) 0.074(7) -0.044(8) 0.007(6) -0.047(8)
C(64) 0.050(5) 0.076(7) 0.074(7) 0.013(5) 0.000(5) -0.035(5)
C(65) 0.046(4) 0.046(5) 0.034(4) -0.005(4) 0.013(3) -0.006(3)
C(66) 0.060(5) 0.069(6) 0.038(5) 0.026(5) 0.008(4) 0.004(4)
C(67) 0.047(5) 0.065(7) 0.083(7) 0.028(5) 0.009(5) 0.026(6)
C(68) 0.050(6) 0.090(8) 0.081(8) 0.003(5) -0.018(6) 0.000(6)
C(69) 0.103(9) 0.11(1) 0.053(7) 0.006(8) -0.022(7) -0.006(6)
C(70) 0.094(8) 0.091(9) 0.065(7) 0.018(7) 0.016(6) 0.020(6)
C(71) 0.096(8) 0.048(6) 0.089(8) 0.003(5) 0.012(7) 0.010(6)
C(72) 0.095(8) 0.057(6) 0.070(7) 0.029(6) 0.006(6) -0.010(6)

loop_
_atom_type_symbol
_atom_type_oxidation_number
_atom_type_number_in_cell
_atom_type_scat_dispersion_real
_atom_type_scat_dispersion_imag
_atom_type_scat_source
C 0 144 0.002 0.002
;International Tables for Crystallography
(1992, Vol. C, Tables 4.2.6.8 and 6.1.1.1)
;
H 0 116 0.000 0.000
;International Tables for Crystallography
(1992, Vol. C, Table 6.1.1.2)
;
N 0 4 0.004 0.003
;International Tables for Crystallography
(1992, Vol. C, Tables 4.2.6.8 and 6.1.1.1)
;
P 0 4 0.090 0.095
;International Tables for Crystallography
(1992, Vol. C, Tables 4.2.6.8 and 6.1.1.1)
;
Ru 0 2 -1.420 0.836
;International Tables for Crystallography
(1992, Vol. C, Tables 4.2.6.8 and 6.1.1.1)
;
Br 0 4 -0.374 2.456
;International Tables for Crystallography
(1992, Vol. C, Tables 4.2.6.8 and 6.1.1.1)
;

loop_
_geom_angle_atom_site_label_1
_geom_angle_atom_site_label_2
_geom_angle_atom_site_label_3
_geom_angle
_geom_angle_publ_flag
Br(1) Ru(1) Br(2) 89.42(2) yes
Br(1) Ru(1) P(1) 173.55(4) yes
Br(1) Ru(1) P(2) 91.15(4) yes
Br(1) Ru(1) N(1) 81.7(1) yes
Br(1) Ru(1) N(2) 83.4(1) yes
Br(2) Ru(1) P(1) 95.33(4) yes
Br(2) Ru(1) P(2) 90.92(4) yes
Br(2) Ru(1) N(1) 90.3(1) yes
Br(2) Ru(1) N(2) 166.8(1) yes
P(1) Ru(1) P(2) 93.13(5) yes
P(1) Ru(1) N(1) 93.9(1) yes
P(1) Ru(1) N(2) 91.1(1) yes
P(2) Ru(1) N(1) 172.8(1) yes
P(2) Ru(1) N(2) 100.3(1) yes
N(1) Ru(1) N(2) 77.7(2) yes
Ru(1) P(1) C(11) 109.9(2) yes
Ru(1) P(1) C(17) 129.9(2) yes
Ru(1) P(1) C(23) 108.8(2) yes
C(11) P(1) C(17) 98.8(2) yes
C(11) P(1) C(23) 107.5(3) yes
C(17) P(1) C(23) 100.0(2) yes
Ru(1) P(2) C(42) 114.0(2) yes
Ru(1) P(2) C(43) 118.9(2) yes
Ru(1) P(2) C(49) 120.5(2) yes
C(42) P(2) C(43) 105.2(3) yes
C(42) P(2) C(49) 100.3(2) yes
C(43) P(2) C(49) 94.7(3) yes
Ru(1) N(1) C(1) 126.7(4) yes
Ru(1) N(1) C(5) 113.6(4) yes
C(1) N(1) C(5) 119.3(5) yes
Ru(1) N(2) C(6) 113.5(4) yes
Ru(1) N(2) C(10) 128.0(4) yes
C(6) N(2) C(10) 118.4(5) yes
N(1) C(1) C(2) 121.8(6) yes
N(1) C(1) H(1) 118.8 no
C(2) C(1) H(1) 119.4 no
C(1) C(2) C(3) 120.2(6) yes
C(1) C(2) H(2) 119.9 no
C(3) C(2) H(2) 119.9 no
C(2) C(3) C(4) 117.8(6) yes
C(2) C(3) H(3) 121.0 no
C(4) C(3) H(3) 121.2 no
C(3) C(4) C(5) 120.4(6) yes
C(3) C(4) H(4) 119.4 no
C(5) C(4) H(4) 120.2 no
N(1) C(5) C(4) 120.5(6) yes
N(1) C(5) C(6) 115.1(5) yes
C(4) C(5) C(6) 124.1(6) yes
N(2) C(6) C(5) 117.0(5) yes
N(2) C(6) C(7) 121.2(6) yes
C(5) C(6) C(7) 121.6(6) yes
C(6) C(7) C(8) 118.2(6) yes
C(6) C(7) H(7) 120.4 no
C(8) C(7) H(7) 121.4 no
C(7) C(8) C(9) 119.7(6) yes
C(7) C(8) H(8) 120.7 no
C(9) C(8) H(8) 119.6 no
C(8) C(9) C(10) 119.2(6) yes
C(8) C(9) H(9) 120.9 no
C(10) C(9) H(9) 119.9 no
N(2) C(10) C(9) 122.9(6) yes
N(2) C(10) H(10) 118.3 no
C(9) C(10) H(10) 118.8 no
P(1) C(11) C(12) 122.2(4) yes
P(1) C(11) C(16) 120.0(4) yes
C(12) C(11) C(16) 117.2(5) yes
C(11) C(12) C(13) 120.9(5) yes
C(11) C(12) H(12) 119.1 no
C(13) C(12) H(12) 120.0 no
C(12) C(13) C(14) 120.5(5) yes
C(12) C(13) H(13) 119.5 no
C(14) C(13) H(13) 120.0 no
C(13) C(14) C(15) 119.8(6) yes
C(13) C(14) H(14) 120.2 no
C(15) C(14) H(14) 120.0 no
C(14) C(15) C(16) 120.1(6) yes
C(14) C(15) H(15) 120.3 no
C(16) C(15) H(15) 119.5 no
C(11) C(16) C(15) 121.3(5) yes
C(11) C(16) H(16) 119.4 no
C(15) C(16) H(16) 119.2 no
P(1) C(17) C(18) 124.2(4) yes
P(1) C(17) C(22) 117.1(4) yes
C(18) C(17) C(22) 118.6(5) yes
C(17) C(18) C(19) 119.8(5) yes
C(17) C(18) H(18) 120.2 no
C(19) C(18) H(18) 120.0 no
C(18) C(19) C(20) 121.1(6) yes
C(18) C(19) H(19) 119.2 no
C(20) C(19) H(19) 119.7 no
C(19) C(20) C(21) 120.3(5) yes
C(19) C(20) H(20) 119.2 no
C(21) C(20) H(20) 120.5 no
C(20) C(21) C(22) 120.1(5) yes
C(20) C(21) H(21) 120.1 no
C(22) C(21) H(21) 119.8 no
C(17) C(22) C(21) 120.1(5) yes
C(17) C(22) H(22) 120.2 no
C(21) C(22) H(22) 119.7 no
P(1) C(23) C(24) 121.0(4) yes
P(1) C(23) C(32) 119.1(4) yes
C(24) C(23) C(32) 119.8(5) yes
C(23) C(24) C(25) 122.3(5) yes
C(23) C(24) H(24) 119.3 no
C(25) C(24) H(24) 118.4 no
C(24) C(25) C(26) 120.7(5) yes
C(24) C(25) H(25) 119.7 no
C(26) C(25) H(25) 119.6 no
C(25) C(26) C(27) 121.4(5) yes
C(25) C(26) C(31) 118.0(5) yes
C(27) C(26) C(31) 120.5(5) yes
C(26) C(27) C(28) 120.3(6) yes
C(26) C(27) H(27) 119.6 no
C(28) C(27) H(27) 120.1 no
C(27) C(28) C(29) 120.3(5) yes
C(27) C(28) H(28) 119.9 no
C(29) C(28) H(28) 119.8 no
C(28) C(29) C(30) 121.1(6) yes
C(28) C(29) H(29) 119.4 no
C(30) C(29) H(29) 119.5 no
C(29) C(30) C(31) 120.8(5) yes
C(29) C(30) H(30) 119.3 no
C(31) C(30) H(30) 120.0 no
C(26) C(31) C(30) 116.8(5) yes
C(26) C(31) C(32) 120.4(5) yes
C(30) C(31) C(32) 122.8(5) yes
C(23) C(32) C(31) 118.5(5) yes
C(23) C(32) C(33) 121.7(5) yes
C(31) C(32) C(33) 119.3(5) yes
C(32) C(33) C(34) 116.5(4) yes
C(32) C(33) C(42) 124.3(4) yes
C(34) C(33) C(42) 119.1(5) yes
C(33) C(34) C(35) 122.2(5) yes
C(33) C(34) C(39) 119.8(5) yes
C(35) C(34) C(39) 118.0(5) yes
C(34) C(35) C(36) 120.0(5) yes
C(34) C(35) H(35) 120.1 no
C(36) C(35) H(35) 119.9 no
C(35) C(36) C(37) 121.6(6) yes
C(35) C(36) H(36) 119.1 no
C(37) C(36) H(36) 119.2 no
C(36) C(37) C(38) 120.4(5) yes
C(36) C(37) H(37) 119.5 no
C(38) C(37) H(37) 120.2 no
C(37) C(38) C(39) 120.9(6) yes
C(37) C(38) H(38) 119.5 no
C(39) C(38) H(38) 119.7 no
C(34) C(39) C(38) 119.1(5) yes
C(34) C(39) C(40) 118.9(5) yes
C(38) C(39) C(40) 121.9(5) yes
C(39) C(40) C(41) 121.4(5) yes
C(39) C(40) H(40) 119.1 no
C(41) C(40) H(40) 119.6 no
C(40) C(41) C(42) 120.8(5) yes
C(40) C(41) H(41) 119.6 no
C(42) C(41) H(41) 119.5 no
P(2) C(42) C(33) 123.6(4) yes
P(2) C(42) C(41) 116.2(4) yes
C(33) C(42) C(41) 119.7(5) yes
P(2) C(43) C(44) 123.2(5) yes
P(2) C(43) C(48) 118.3(5) yes
C(44) C(43) C(48) 118.2(6) yes
C(43) C(44) C(45) 120.3(7) yes
C(43) C(44) H(44) 119.9 no
C(45) C(44) H(44) 119.8 no
C(44) C(45) C(46) 119.8(7) yes
C(44) C(45) H(45) 120.1 no
C(46) C(45) H(45) 120.0 no
C(45) C(46) C(47) 119.6(7) yes
C(45) C(46) H(46) 119.6 no
C(47) C(46) H(46) 120.8 no
C(46) C(47) C(48) 120.4(7) yes
C(46) C(47) H(47) 119.7 no
C(48) C(47) H(47) 119.9 no
C(43) C(48) C(47) 121.6(6) yes
C(43) C(48) H(48) 119.0 no
C(47) C(48) H(48) 119.4 no
P(2) C(49) C(50) 117.3(4) yes
P(2) C(49) C(54) 123.6(4) yes
C(50) C(49) C(54) 119.1(5) yes
C(49) C(50) C(51) 120.3(6) yes
C(49) C(50) H(50) 120.0 no
C(51) C(50) H(50) 119.7 no
C(50) C(51) C(52) 120.1(6) yes
C(50) C(51) H(51) 120.1 no
C(52) C(51) H(51) 119.8 no
C(51) C(52) C(53) 119.8(5) yes
C(51) C(52) H(52) 120.5 no
C(53) C(52) H(52) 119.8 no
C(52) C(53) C(54) 120.3(5) yes
C(52) C(53) H(53) 119.5 no
C(54) C(53) H(53) 120.2 no
C(49) C(54) C(53) 120.4(5) yes
C(49) C(54) H(54) 120.0 no
C(53) C(54) H(54) 119.6 no
C(56) C(55) C(60) 119(1) yes
C(56) C(55) H(55) 120.3 no
C(60) C(55) H(55) 120.4 no
C(55) C(56) C(57) 121(1) yes
C(55) C(56) H(56) 120.5 no
C(57) C(56) H(56) 118.1 no
C(56) C(57) C(58) 121(1) yes
C(56) C(57) H(57) 121.3 no
C(58) C(57) H(57) 117.8 no
C(57) C(58) C(59) 116(1) yes
C(57) C(58) H(58) 121.6 no
C(59) C(58) H(58) 122.1 no
C(58) C(59) C(60) 119(1) yes
C(58) C(59) H(59) 120.2 no
C(60) C(59) H(59) 120.9 no
C(55) C(60) C(59) 123(1) yes
C(55) C(60) H(60) 119.1 no
C(59) C(60) H(60) 117.5 no
C(62) C(61) C(66) 120.8(9) yes
C(62) C(61) H(61) 123.1 no
C(66) C(61) H(61) 116.1 no
C(61) C(62) C(63) 119(1) yes
C(61) C(62) H(62) 118.3 no
C(63) C(62) H(62) 123.2 no
C(62) C(63) C(64) 122(1) yes
C(62) C(63) H(63) 116.7 no
C(64) C(63) H(63) 120.9 no
C(63) C(64) C(65) 118.4(9) yes
C(63) C(64) H(64) 120.2 no
C(65) C(64) H(64) 121.5 no
C(64) C(65) C(66) 121.9(8) yes
C(64) C(65) H(65) 118.6 no
C(66) C(65) H(65) 119.5 no
C(61) C(66) C(65) 118.0(8) yes
C(61) C(66) H(66) 121.6 no
C(65) C(66) H(66) 120.4 no
C(68) C(67) C(72) 121(1) yes
C(68) C(67) H(67) 120.0 no
C(72) C(67) H(67) 119.3 no
C(67) C(68) C(69) 120(1) yes
C(67) C(68) H(68) 119.7 no
C(69) C(68) H(68) 120.4 no
C(68) C(69) C(70) 120(1) yes
C(68) C(69) H(69) 120.6 no
C(70) C(69) H(69) 119.8 no
C(69) C(70) C(71) 119(1) yes
C(69) C(70) H(70) 120.0 no
C(71) C(70) H(70) 121.5 no
C(70) C(71) C(72) 121(1) yes
C(70) C(71) H(71) 120.1 no
C(72) C(71) H(71) 119.2 no
C(67) C(72) C(71) 121(1) yes
C(67) C(72) H(72) 118.8 no
C(71) C(72) H(72) 120.7 no

loop_
_geom_bond_atom_site_label_1
_geom_bond_atom_site_label_2
_geom_bond_distance
_geom_bond_publ_flag
Ru(1) Br(1) 2.6175(6) yes
Ru(1) Br(2) 2.5476(7) yes
Ru(1) P(1) 2.305(1) yes
Ru(1) P(2) 2.317(2) yes
Ru(1) N(1) 2.128(4) yes
Ru(1) N(2) 2.091(4) yes
P(1) C(11) 1.845(6) yes
P(1) C(17) 1.825(5) yes
P(1) C(23) 1.858(6) yes
P(2) C(42) 1.855(5) yes
P(2) C(43) 1.840(6) yes
P(2) C(49) 1.870(6) yes
N(1) C(1) 1.330(7) yes
N(1) C(5) 1.349(7) yes
N(2) C(6) 1.352(7) yes
N(2) C(10) 1.341(7) yes
C(1) C(2) 1.375(8) yes
C(1) H(1) 0.98 no
C(2) C(3) 1.37(1) yes
C(2) H(2) 0.99 no
C(3) C(4) 1.37(1) yes
C(3) H(3) 0.99 no
C(4) C(5) 1.386(9) yes
C(4) H(4) 0.98 no
C(5) C(6) 1.459(9) yes
C(6) C(7) 1.395(8) yes
C(7) C(8) 1.41(1) yes
C(7) H(7) 0.98 no
C(8) C(9) 1.35(1) yes
C(8) H(8) 0.98 no
C(9) C(10) 1.375(8) yes
C(9) H(9) 0.98 no
C(10) H(10) 0.98 no
C(11) C(12) 1.407(7) yes
C(11) C(16) 1.410(8) yes
C(12) C(13) 1.395(8) yes
C(12) H(12) 0.98 no
C(13) C(14) 1.378(9) yes
C(13) H(13) 0.98 no
C(14) C(15) 1.387(9) yes
C(14) H(14) 0.98 no
C(15) C(16) 1.387(8) yes
C(15) H(15) 0.98 no
C(16) H(16) 0.98 no
C(17) C(18) 1.398(8) yes
C(17) C(22) 1.408(7) yes
C(18) C(19) 1.390(7) yes
C(18) H(18) 0.98 no
C(19) C(20) 1.364(9) yes
C(19) H(19) 0.98 no
C(20) C(21) 1.375(9) yes
C(20) H(20) 0.98 no
C(21) C(22) 1.393(8) yes
C(21) H(21) 0.98 no
C(22) H(22) 0.98 no
C(23) C(24) 1.416(7) yes
C(23) C(32) 1.389(8) yes
C(24) C(25) 1.348(8) yes
C(24) H(24) 0.98 no
C(25) C(26) 1.420(8) yes
C(25) H(25) 0.98 no
C(26) C(27) 1.403(8) yes
C(26) C(31) 1.431(7) yes
C(27) C(28) 1.376(9) yes
C(27) H(27) 0.98 no
C(28) C(29) 1.383(9) yes
C(28) H(28) 0.98 no
C(29) C(30) 1.380(8) yes
C(29) H(29) 0.97 no
C(30) C(31) 1.428(8) yes
C(30) H(30) 0.98 no
C(31) C(32) 1.442(7) yes
C(32) C(33) 1.507(7) yes
C(33) C(34) 1.457(7) yes
C(33) C(42) 1.387(7) yes
C(34) C(35) 1.434(8) yes
C(34) C(39) 1.408(8) yes
C(35) C(36) 1.361(8) yes
C(35) H(35) 0.98 no
C(36) C(37) 1.389(9) yes
C(36) H(36) 0.98 no
C(37) C(38) 1.336(9) yes
C(37) H(37) 0.98 no
C(38) C(39) 1.434(8) yes
C(38) H(38) 0.98 no
C(39) C(40) 1.415(8) yes
C(40) C(41) 1.362(8) yes
C(40) H(40) 0.98 no
C(41) C(42) 1.429(7) yes
C(41) H(41) 0.98 no
C(43) C(44) 1.382(9) yes
C(43) C(48) 1.399(8) yes
C(44) C(45) 1.400(9) yes
C(44) H(44) 0.98 no
C(45) C(46) 1.40(1) yes
C(45) H(45) 0.98 no
C(46) C(47) 1.37(1) yes
C(46) H(46) 0.98 no
C(47) C(48) 1.366(9) yes
C(47) H(47) 0.98 no
C(48) H(48) 0.99 no
C(49) C(50) 1.398(8) yes
C(49) C(54) 1.370(7) yes
C(50) C(51) 1.385(9) yes
C(50) H(50) 0.98 no
C(51) C(52) 1.389(9) yes
C(51) H(51) 0.98 no
C(52) C(53) 1.365(9) yes
C(52) H(52) 0.98 no
C(53) C(54) 1.405(8) yes
C(53) H(53) 0.98 no
C(54) H(54) 0.98 no
C(55) C(56) 1.35(1) yes
C(55) C(60) 1.34(1) yes
C(55) H(55) 0.98 no
C(56) C(57) 1.30(2) yes
C(56) H(56) 0.98 no
C(57) C(58) 1.39(2) yes
C(57) H(57) 0.98 no
C(58) C(59) 1.45(2) yes
C(58) H(58) 0.99 no
C(59) C(60) 1.28(2) yes
C(59) H(59) 1.00 no
C(60) H(60) 0.98 no
C(61) C(62) 1.36(2) yes
C(61) C(66) 1.40(1) yes
C(61) H(61) 0.98 no
C(62) C(63) 1.31(2) yes
C(62) H(62) 0.97 no
C(63) C(64) 1.38(1) yes
C(63) H(63) 0.96 no
C(64) C(65) 1.34(1) yes
C(64) H(64) 0.98 no
C(65) C(66) 1.33(1) yes
C(65) H(65) 0.98 no
C(66) H(66) 0.98 no
C(67) C(68) 1.34(1) yes
C(67) C(72) 1.33(1) yes
C(67) H(67) 0.98 no
C(68) C(69) 1.38(2) yes
C(68) H(68) 0.98 no
C(69) C(70) 1.37(2) yes
C(69) H(69) 0.98 no
C(70) C(71) 1.36(1) yes
C(70) H(70) 0.98 no
C(71) C(72) 1.35(1) yes
C(71) H(71) 0.98 no
C(72) H(72) 0.98 no

loop_
_geom_contact_atom_site_label_1
_geom_contact_atom_site_label_2
_geom_contact_distance
_geom_contact_site_symmetry_2
_geom_contact_publ_flag
C(3) C(72) 3.49(1) . no
C(3) C(71) 3.59(1) . no
C(4) C(67) 3.34(1) . no
C(4) C(55) 3.48(1) 1_556 no
C(4) C(72) 3.58(1) . no
C(8) C(62) 3.53(1) 2_557 no
C(14) C(65) 3.54(1) . no
C(14) C(66) 3.57(1) . no
C(15) C(66) 3.55(1) . no
C(29) C(56) 3.48(1) . no
C(30) C(55) 3.60(1) . no
C(47) C(58) 3.55(1) 2_646 no

loop_
_geom_torsion_atom_site_label_1
_geom_torsion_atom_site_label_2
_geom_torsion_atom_site_label_3
_geom_torsion_atom_site_label_4
_geom_torsion
_geom_torsion_publ_flag
Ru(1) P(1) C(11) C(12) 59.6(5) no
Ru(1) P(1) C(11) C(16) -110.9(4) no
Ru(1) P(1) C(17) C(18) 12.8(6) no
Ru(1) P(1) C(17) C(22) -170.6(3) no
Ru(1) P(1) C(23) C(24) -100.8(4) no
Ru(1) P(1) C(23) C(32) 76.0(4) no
Ru(1) P(2) C(42) C(33) 66.4(5) no
Ru(1) P(2) C(42) C(41) -105.9(4) no
Ru(1) P(2) C(43) C(44) -140.8(4) no
Ru(1) P(2) C(43) C(48) 45.7(5) no
Ru(1) P(2) C(49) C(50) -178.5(3) no
Ru(1) P(2) C(49) C(54) 2.7(5) no
Ru(1) N(1) C(1) C(2) 171.5(4) no
Ru(1) N(1) C(5) C(4) -173.8(4) no
Ru(1) N(1) C(5) C(6) 11.3(6) no
Ru(1) N(2) C(6) C(5) -14.0(6) no
Ru(1) N(2) C(6) C(7) 170.9(4) no
Ru(1) N(2) C(10) C(9) -171.0(4) no
Br(1) Ru(1) P(1) C(11) -41.3(5) no
Br(1) Ru(1) P(1) C(17) -162.2(4) no
Br(1) Ru(1) P(1) C(23) 76.2(4) no
Br(1) Ru(1) P(2) C(42) 164.1(2) no
Br(1) Ru(1) P(2) C(43) -70.9(2) no
Br(1) Ru(1) P(2) C(49) 44.9(2) no
Br(1) Ru(1) N(1) C(1) -102.1(4) no
Br(1) Ru(1) N(1) C(5) 70.7(3) no
Br(1) Ru(1) N(2) C(6) -67.9(3) no
Br(1) Ru(1) N(2) C(10) 109.6(4) no
Br(2) Ru(1) P(1) C(11) 96.0(2) no
Br(2) Ru(1) P(1) C(17) -25.0(3) no
Br(2) Ru(1) P(1) C(23) -146.5(2) no
Br(2) Ru(1) P(2) C(42) 74.7(2) no
Br(2) Ru(1) P(2) C(43) -160.3(2) no
Br(2) Ru(1) P(2) C(49) -44.6(2) no
Br(2) Ru(1) N(1) C(1) -12.8(4) no
Br(2) Ru(1) N(1) C(5) 160.1(4) no
Br(2) Ru(1) N(2) C(6) -10.5(8) no
Br(2) Ru(1) N(2) C(10) 167.0(4) no
P(1) Ru(1) P(2) C(42) -20.7(2) no
P(1) Ru(1) P(2) C(43) 104.3(2) no
P(1) Ru(1) P(2) C(49) -140.0(2) no
P(1) Ru(1) N(1) C(1) 82.6(4) no
P(1) Ru(1) N(1) C(5) -104.5(4) no
P(1) Ru(1) N(2) C(6) 108.7(3) no
P(1) Ru(1) N(2) C(10) -73.8(4) no
P(1) C(11) C(12) C(13) -173.6(4) no
P(1) C(11) C(16) C(15) 173.6(5) no
P(1) C(17) C(18) C(19) 178.1(4) no
P(1) C(17) C(22) C(21) -179.0(5) no
P(1) C(23) C(24) C(25) 170.9(4) no
P(1) C(23) C(32) C(31) -172.6(4) no
P(1) C(23) C(32) C(33) 14.9(7) no
P(2) Ru(1) P(1) C(11) -172.8(2) no
P(2) Ru(1) P(1) C(17) 66.2(3) no
P(2) Ru(1) P(1) C(23) -55.3(2) no
P(2) Ru(1) N(1) C(1) -113(1) no
P(2) Ru(1) N(1) C(5) 60(1) no
P(2) Ru(1) N(2) C(6) -157.9(3) no
P(2) Ru(1) N(2) C(10) 19.6(5) no
P(2) C(42) C(33) C(32) 0.5(8) no
P(2) C(42) C(33) C(34) -176.6(4) no
P(2) C(42) C(41) C(40) 177.4(5) no
P(2) C(43) C(44) C(45) -174.2(5) no
P(2) C(43) C(48) C(47) 176.6(5) no
P(2) C(49) C(50) C(51) -177.3(5) no
P(2) C(49) C(54) C(53) 178.6(4) no
N(1) Ru(1) P(1) C(11) 5.3(2) no
N(1) Ru(1) P(1) C(17) -115.7(3) no
N(1) Ru(1) P(1) C(23) 122.8(2) no
N(1) Ru(1) P(2) C(42) 175(1) no
N(1) Ru(1) P(2) C(43) -60(1) no
N(1) Ru(1) P(2) C(49) 55(1) no
N(1) Ru(1) N(2) C(6) 15.0(3) no
N(1) Ru(1) N(2) C(10) -167.5(5) no
N(1) C(1) C(2) C(3) 3(1) no
N(1) C(5) C(4) C(3) 0.0(9) no
N(1) C(5) C(6) N(2) 1.7(7) no
N(1) C(5) C(6) C(7) 176.7(5) no
N(2) Ru(1) P(1) C(11) -72.4(2) no
N(2) Ru(1) P(1) C(17) 166.6(3) no
N(2) Ru(1) P(1) C(23) 45.0(2) no
N(2) Ru(1) P(2) C(42) -112.4(2) no
N(2) Ru(1) P(2) C(43) 12.6(2) no
N(2) Ru(1) P(2) C(49) 128.4(2) no
N(2) Ru(1) N(1) C(1) 172.9(5) no
N(2) Ru(1) N(1) C(5) -14.3(4) no
N(2) C(6) C(5) C(4) -173.0(5) no
N(2) C(6) C(7) C(8) 2.5(9) no
N(2) C(10) C(9) C(8) -1.4(9) no
C(1) N(1) C(5) C(4) -0.4(8) no
C(1) N(1) C(5) C(6) -175.2(5) no
C(1) C(2) C(3) C(4) -3(1) no
C(2) C(1) N(1) C(5) -1.0(8) no
C(2) C(3) C(4) C(5) 2(1) no
C(3) C(4) C(5) C(6) 174.4(6) no
C(4) C(5) C(6) C(7) 2.1(9) no
C(5) C(6) N(2) C(10) 168.2(5) no
C(5) C(6) C(7) C(8) -172.3(6) no
C(6) N(2) C(10) C(9) 6.4(8) no
C(6) C(7) C(8) C(9) 3(1) no
C(7) C(6) N(2) C(10) -6.9(8) no
C(7) C(8) C(9) C(10) -3(1) no
C(11) P(1) C(17) C(18) -112.6(5) no
C(11) P(1) C(17) C(22) 64.0(5) no
C(11) P(1) C(23) C(24) 18.2(5) no
C(11) P(1) C(23) C(32) -165.0(4) no
C(11) C(12) C(13) C(14) 0.7(9) no
C(11) C(16) C(15) C(14) -0.2(9) no
C(12) C(11) P(1) C(17) -162.1(4) no
C(12) C(11) P(1) C(23) -58.7(5) no
C(12) C(11) C(16) C(15) 2.7(8) no
C(12) C(13) C(14) C(15) 1.9(9) no
C(13) C(12) C(11) C(16) -2.9(8) no
C(13) C(14) C(15) C(16) -2(1) no
C(16) C(11) P(1) C(17) 27.4(5) no
C(16) C(11) P(1) C(23) 130.8(4) no
C(17) P(1) C(23) C(24) 120.7(5) no
C(17) P(1) C(23) C(32) -62.5(5) no
C(17) C(18) C(19) C(20) -0.1(9) no
C(17) C(22) C(21) C(20) 1(1) no
C(18) C(17) P(1) C(23) 137.8(5) no
C(18) C(17) C(22) C(21) -2.1(9) no
C(18) C(19) C(20) C(21) -1(1) no
C(19) C(18) C(17) C(22) 1.5(8) no
C(19) C(20) C(21) C(22) 0(1) no
C(22) C(17) P(1) C(23) -45.5(5) no
C(23) C(24) C(25) C(26) 1.8(9) no
C(23) C(32) C(31) C(26) 1.0(7) no
C(23) C(32) C(31) C(30) -177.8(5) no
C(23) C(32) C(33) C(34) 104.0(6) no
C(23) C(32) C(33) C(42) -73.2(7) no
C(24) C(23) C(32) C(31) 4.2(7) no
C(24) C(23) C(32) C(33) -168.2(5) no
C(24) C(25) C(26) C(27) -178.6(6) no
C(24) C(25) C(26) C(31) 3.5(8) no
C(25) C(24) C(23) C(32) -5.9(8) no
C(25) C(26) C(27) C(28) -176.2(6) no
C(25) C(26) C(31) C(30) 174.0(5) no
C(25) C(26) C(31) C(32) -4.9(8) no
C(26) C(27) C(28) C(29) 1.9(9) no
C(26) C(31) C(30) C(29) 2.9(8) no
C(26) C(31) C(32) C(33) 173.7(5) no
C(27) C(26) C(31) C(30) -3.9(8) no
C(27) C(26) C(31) C(32) 177.2(5) no
C(27) C(28) C(29) C(30) -3.0(9) no
C(28) C(27) C(26) C(31) 1.6(9) no
C(28) C(29) C(30) C(31) 0.5(9) no
C(29) C(30) C(31) C(32) -178.3(5) no
C(30) C(31) C(32) C(33) -5.1(8) no
C(31) C(32) C(33) C(34) -68.4(6) no
C(31) C(32) C(33) C(42) 114.4(6) no
C(32) C(33) C(34) C(35) 3.3(8) no
C(32) C(33) C(34) C(39) -176.6(5) no
C(32) C(33) C(42) C(41) 172.5(5) no
C(33) C(34) C(35) C(36) 179.3(5) no
C(33) C(34) C(39) C(38) 179.6(5) no
C(33) C(34) C(39) C(40) 3.1(9) no
C(33) C(42) P(2) C(43) -65.7(5) no
C(33) C(42) P(2) C(49) -163.4(5) no
C(33) C(42) C(41) C(40) 4.7(8) no
C(34) C(33) C(42) C(41) -4.6(8) no
C(34) C(35) C(36) C(37) 0(1) no
C(34) C(39) C(38) C(37) 2(1) no
C(34) C(39) C(40) C(41) -3(1) no
C(35) C(34) C(33) C(42) -179.3(5) no
C(35) C(34) C(39) C(38) -0.3(9) no
C(35) C(34) C(39) C(40) -176.9(6) no
C(35) C(36) C(37) C(38) 1(1) no
C(36) C(35) C(34) C(39) -0.8(9) no
C(36) C(37) C(38) C(39) -3(1) no
C(37) C(38) C(39) C(40) 178.5(7) no
C(38) C(39) C(40) C(41) -179.5(6) no
C(39) C(34) C(33) C(42) 0.7(8) no
C(39) C(40) C(41) C(42) -0.8(9) no
C(41) C(42) P(2) C(43) 122.0(4) no
C(41) C(42) P(2) C(49) 24.2(4) no
C(42) P(2) C(43) C(44) -11.6(6) no
C(42) P(2) C(43) C(48) 174.9(5) no
C(42) P(2) C(49) C(50) 55.6(4) no
C(42) P(2) C(49) C(54) -123.2(5) no
C(43) P(2) C(49) C(50) -50.8(5) no
C(43) P(2) C(49) C(54) 130.4(5) no
C(43) C(44) C(45) C(46) -1(1) no
C(43) C(48) C(47) C(46) -4(1) no
C(44) C(43) P(2) C(49) 90.4(5) no
C(44) C(43) C(48) C(47) 2.8(9) no
C(44) C(45) C(46) C(47) 0(1) no
C(45) C(44) C(43) C(48) -0.7(9) no
C(45) C(46) C(47) C(48) 2(1) no
C(48) C(43) P(2) C(49) -83.1(5) no
C(49) C(50) C(51) C(52) -1.2(9) no
C(49) C(54) C(53) C(52) -1.6(9) no
C(50) C(49) C(54) C(53) -0.3(9) no
C(50) C(51) C(52) C(53) -0.7(9) no
C(51) C(50) C(49) C(54) 1.6(8) no
C(51) C(52) C(53) C(54) 2.1(9) no
C(55) C(56) C(57) C(58) 1(2) no
C(55) C(60) C(59) C(58) -2(2) no
C(56) C(55) C(60) C(59) 2(2) no
C(56) C(57) C(58) C(59) -1(2) no
C(57) C(56) C(55) C(60) -2(2) no
C(57) C(58) C(59) C(60) 1(2) no
C(61) C(62) C(63) C(64) 1(2) no
C(61) C(66) C(65) C(64) 0(1) no
C(62) C(61) C(66) C(65) 1(1) no
C(62) C(63) C(64) C(65) 1(2) no
C(63) C(62) C(61) C(66) -2(2) no
C(63) C(64) C(65) C(66) -1(2) no
C(67) C(68) C(69) C(70) -1(2) no
C(67) C(72) C(71) C(70) -2(2) no
C(68) C(67) C(72) C(71) 2(2) no
C(68) C(69) C(70) C(71) 0(2) no
C(69) C(68) C(67) C(72) 0(2) no
C(69) C(70) C(71) C(72) 1(2) no
